data_4306547
loop_
_publ_author_name
'Yu-Fei Song'
'De-Liang Long'
'Stephanie E. Kelly'
'Leroy Cronin'

_publ_section_title
;
Sorting the Assemblies of Unsymmetrically Covalently Functionalized
Mn-Anderson Polyoxometalate Clusters with Mass Spectrometry
;
_journal_name_full 'Inorganic Chemistry'
_journal_page_first 9137
_journal_page_last 9139
_journal_paper_doi 10.1021/ic801366r
_journal_volume 47
_journal_year 2008
_chemical_formula_sum 'C62 H136 Mn Mo6 N7 O28'
_chemical_formula_weight 2058.36
_chemical_name_systematic
;
 ?
;
_space_group_IT_number 14
_symmetry_cell_setting monoclinic
_symmetry_space_group_name_Hall '-P 2ybc'
_symmetry_space_group_name_H-M 'P 1 21/c 1'
_atom_sites_solution_hydrogens geom
_atom_sites_solution_primary direct
_atom_sites_solution_secondary difmap
_audit_creation_method SHELXL-97
_cell_angle_alpha 90.00
_cell_angle_beta 91.993(2)
_cell_angle_gamma 90.00
_cell_formula_units_Z 4
_cell_length_a 25.2777(12)
_cell_length_b 13.7232(6)
_cell_length_c 24.7334(11)
_cell_measurement_reflns_used 15071
_cell_measurement_temperature 100(2)
_cell_measurement_theta_max 25.06
_cell_measurement_theta_min 2.32
_cell_volume 8574.6(7)
_computing_cell_refinement 'Apex 2'
_computing_data_collection 'Apex 2'
_computing_data_reduction 'Apex 2'
_computing_structure_refinement 'SHELXL-97 (Sheldrick, 1997)'
_computing_structure_solution 'SHELXS-97 (Sheldrick, 1997)'
_diffrn_ambient_temperature 100(2)
_diffrn_measured_fraction_theta_full 0.993
_diffrn_measured_fraction_theta_max 0.993
_diffrn_measurement_device_type 'Bruker Apex2'
_diffrn_measurement_method '\w & \p scans'
_diffrn_radiation_monochromator graphite
_diffrn_radiation_source 'fine-focus sealed tube'
_diffrn_radiation_type MoK\a
_diffrn_radiation_wavelength 0.71073
_diffrn_reflns_av_R_equivalents 0.0409
_diffrn_reflns_av_sigmaI/netI 0.0540
_diffrn_reflns_limit_h_max 29
_diffrn_reflns_limit_h_min -30
_diffrn_reflns_limit_k_max 12
_diffrn_reflns_limit_k_min -16
_diffrn_reflns_limit_l_max 29
_diffrn_reflns_limit_l_min -22
_diffrn_reflns_number 54951
_diffrn_reflns_theta_full 25.31
_diffrn_reflns_theta_max 25.31
_diffrn_reflns_theta_min 0.81
_diffrn_standards_decay_% 0
_exptl_absorpt_coefficient_mu 1.067
_exptl_absorpt_correction_T_max 0.8650
_exptl_absorpt_correction_T_min 0.7839
_exptl_absorpt_correction_type empirical
_exptl_absorpt_process_details SADABS
_exptl_crystal_colour Orange
_exptl_crystal_density_diffrn 1.594
_exptl_crystal_density_meas ?
_exptl_crystal_density_method 'not measured'
_exptl_crystal_description Blcok
_exptl_crystal_F_000 4232
_exptl_crystal_size_max 0.24
_exptl_crystal_size_mid 0.16
_exptl_crystal_size_min 0.14
_refine_diff_density_max 1.38
_refine_diff_density_min -1.03
_refine_diff_density_rms 0.14
_refine_ls_extinction_coef none
_refine_ls_extinction_method none
_refine_ls_goodness_of_fit_ref 1.141
_refine_ls_hydrogen_treatment riding
_refine_ls_matrix_type full
_refine_ls_number_parameters 968
_refine_ls_number_reflns 15525
_refine_ls_number_restraints 8
_refine_ls_restrained_S_all 1.142
_refine_ls_R_factor_all 0.0776
_refine_ls_R_factor_gt 0.0586
_refine_ls_shift/su_max 0.001
_refine_ls_shift/su_mean 0.000
_refine_ls_structure_factor_coef Fsqd
_refine_ls_weighting_details 'calc w=1/[\s^2^(Fo^2^)+(0.0001P)^2^+102.4335P] where P=(Fo^2^+2Fc^2^)/3'
_refine_ls_weighting_scheme calc
_refine_ls_wR_factor_gt 0.1253
_refine_ls_wR_factor_ref 0.1314
_reflns_number_gt 12193
_reflns_number_total 15525
_reflns_threshold_expression >2sigma(I)
_cod_data_source_file ic801366r_si_001_1.cif
_cod_data_source_block compound1
_cod_depositor_comments
;
The following automatic conversions were performed:
'_symmetry_cell_setting' value 'Monoclinic' changed to 'monoclinic'
according to '/home/saulius/struct/CIF-dictionaries/cif_core.dic'
dictionary named 'cif_core.dic' version 2.4.1 from 2010-06-29.

Automatic conversion script
Id: cif_fix_enum 1527 2010-12-29 10:47:43Z saulius 

The following automatic conversions were performed:

'_exptl_crystal_density_meas' value 'none' was changed to '?' - the
value is perceived as not measured.

Automatic conversion script
Id: cif_fix_values 3008 2015-01-20 13:52:24Z robertas 
;
_cod_database_code 4306547

loop_
_symmetry_equiv_pos_as_xyz
'x, y, z'
'-x, y+1/2, -z+1/2'
'-x, -y, -z'
'x, -y-1/2, z-1/2'

loop_
_atom_site_label
_atom_site_type_symbol
_atom_site_fract_x
_atom_site_fract_y
_atom_site_fract_z
_atom_site_U_iso_or_equiv
_atom_site_adp_type
_atom_site_occupancy
_atom_site_symmetry_multiplicity
_atom_site_calc_flag
_atom_site_refinement_flags
_atom_site_disorder_assembly
_atom_site_disorder_group
Mo1 Mo 0.58976(2) 0.65222(5) 0.06162(3) 0.02066(15) Uani 1 1 d . . .
Mo2 Mo 0.47529(2) 0.59585(5) 0.12099(3) 0.01948(15) Uani 1 1 d . . .
Mo3 Mo 0.61275(2) 0.55809(5) -0.06125(3) 0.02237(16) Uani 1 1 d . . .
Mo4 Mo 0.93597(2) 0.80791(5) 0.05058(2) 0.01990(15) Uani 1 1 d . . .
Mo5 Mo 1.03147(2) 0.92283(5) 0.12651(2) 0.02002(15) Uani 1 1 d . . .
Mo6 Mo 0.90387(3) 0.88732(5) -0.07510(2) 0.02174(16) Uani 1 1 d . . .
Mn1 Mn 0.5000 0.5000 0.0000 0.0160(3) Uani 1 2 d S . .
Mn2 Mn 1.0000 1.0000 0.0000 0.0150(3) Uani 1 2 d S . .
O1 O 0.62777(18) 0.5638(4) 0.0158(2) 0.0237(12) Uani 1 1 d . . .
O2 O 0.62179(19) 0.6251(4) 0.1219(2) 0.0275(12) Uani 1 1 d . . .
O3 O 0.6125(2) 0.7638(4) 0.0429(2) 0.0323(13) Uani 1 1 d . . .
O4 O 0.51991(18) 0.6862(4) 0.0844(2) 0.0223(11) Uani 1 1 d . . .
O5 O 0.53676(18) 0.5061(3) 0.07100(19) 0.0195(11) Uani 1 1 d . . .
O6 O 0.50869(19) 0.5833(4) 0.1817(2) 0.0240(12) Uani 1 1 d . . .
O7 O 0.44337(17) 0.5733(3) 0.03081(19) 0.0177(11) Uani 1 1 d . . .
O8 O 0.54070(18) 0.6277(3) -0.01977(19) 0.0195(11) Uani 1 1 d . . .
O9 O 0.4228(2) 0.6711(4) 0.1327(2) 0.0285(13) Uani 1 1 d . . .
O10 O 0.44065(19) 0.4702(4) 0.11698(19) 0.0221(11) Uani 1 1 d . . .
O11 O 0.63564(19) 0.6670(4) -0.0833(2) 0.0285(13) Uani 1 1 d . . .
O12 O 0.6606(2) 0.4752(4) -0.0763(2) 0.0301(13) Uani 1 1 d . . .
O13 O 0.9371(2) 0.6918(4) 0.0265(2) 0.0309(13) Uani 1 1 d . . .
O14 O 0.8950(2) 0.8059(4) 0.1040(2) 0.0272(12) Uani 1 1 d . . .
O15 O 1.00485(19) 0.8116(4) 0.0867(2) 0.0224(11) Uani 1 1 d . . .
O16 O 0.96018(18) 0.9728(3) 0.06447(18) 0.0178(11) Uani 1 1 d . . .
O17 O 0.9901(2) 0.9280(4) 0.17997(19) 0.0265(12) Uani 1 1 d . . .
O18 O 1.0900(2) 0.8781(4) 0.1529(2) 0.0292(13) Uani 1 1 d . . .
O19 O 1.04468(19) 1.0604(4) 0.12314(19) 0.0220(11) Uani 1 1 d . . .
O20 O 1.06823(18) 0.9591(4) 0.04390(18) 0.0195(11) Uani 1 1 d . . .
O21 O 0.8451(2) 0.9327(4) -0.1006(2) 0.0337(14) Uani 1 1 d . . .
O22 O 0.88744(18) 0.8714(4) -0.00065(18) 0.0202(11) Uani 1 1 d . . .
O23 O 0.9072(2) 0.7697(4) -0.0973(2) 0.0314(13) Uani 1 1 d . . .
O24 O 0.98600(18) 0.8666(4) -0.02135(18) 0.0188(11) Uani 1 1 d . . .
O25 O 0.8416(5) 1.1648(10) 0.0852(6) 0.055(4) Uani 0.50 1 d P . .
O26 O 0.8881(5) 1.2855(11) 0.0665(6) 0.054(4) Uani 0.50 1 d P . .
O27 O 0.5585(6) 0.2224(10) 0.1236(5) 0.053(4) Uani 0.50 1 d P . .
O28 O 0.6124(5) 0.2060(10) 0.0583(6) 0.057(4) Uani 0.50 1 d P . .
N1 N 0.5758(3) 0.2445(5) 0.0824(3) 0.0315(16) Uani 1 1 d . . .
N2 N 0.8780(3) 1.1993(5) 0.0647(3) 0.0333(17) Uani 1 1 d . . .
N3 N 0.4434(3) 0.3852(5) 0.2771(3) 0.0314(16) Uani 1 1 d . . .
N4 N 0.0654(2) 0.1622(5) 0.2659(2) 0.0222(14) Uani 1 1 d . . .
N5 N 0.2123(2) 0.4359(5) 0.9868(3) 0.0289(16) Uani 1 1 d . . .
C1 C 0.5498(3) 0.3288(5) 0.0530(3) 0.0223(17) Uani 1 1 d . . .
C2 C 0.5567(3) 0.4148(5) 0.0934(3) 0.0217(16) Uani 1 1 d . . .
H2A H 0.5377 0.3996 0.1267 0.026 Uiso 1 1 calc R . .
H2B H 0.5947 0.4223 0.1035 0.026 Uiso 1 1 calc R . .
C3 C 0.5085(3) 0.7016(5) -0.0445(3) 0.0240(17) Uani 1 1 d . . .
H3A H 0.5230 0.7186 -0.0799 0.029 Uiso 1 1 calc R . .
H3B H 0.5103 0.7607 -0.0215 0.029 Uiso 1 1 calc R . .
C4 C 0.4220(3) 0.6536(5) -0.0003(3) 0.0223(17) Uani 1 1 d . . .
H4A H 0.4243 0.7134 0.0220 0.027 Uiso 1 1 calc R . .
H4B H 0.3840 0.6409 -0.0089 0.027 Uiso 1 1 calc R . .
C5 C 0.9182(3) 1.1313(6) 0.0415(3) 0.0231(17) Uani 1 1 d . . .
C6 C 0.9210(3) 1.0429(6) 0.0791(3) 0.0216(17) Uani 1 1 d . . .
H6A H 0.9290 1.0655 0.1165 0.026 Uiso 1 1 calc R . .
H6B H 0.8859 1.0108 0.0787 0.026 Uiso 1 1 calc R . .
C7 C 1.0295(3) 0.8116(5) -0.0418(3) 0.0226(17) Uani 1 1 d . . .
H7A H 1.0204 0.7909 -0.0793 0.027 Uiso 1 1 calc R . .
H7B H 1.0346 0.7521 -0.0196 0.027 Uiso 1 1 calc R . .
C8 C 1.1028(3) 0.8946(6) 0.0163(3) 0.0226(17) Uani 1 1 d . . .
H8A H 1.1072 0.8339 0.0376 0.027 Uiso 1 1 calc R . .
H8B H 1.1380 0.9255 0.0141 0.027 Uiso 1 1 calc R . .
C9 C 0.4974(3) 0.3872(6) 0.2507(4) 0.033(2) Uani 1 1 d . . .
H9A H 0.4921 0.3738 0.2116 0.040 Uiso 1 1 calc R . .
H9B H 0.5124 0.4536 0.2546 0.040 Uiso 1 1 calc R . .
C10 C 0.5371(3) 0.3144(7) 0.2745(4) 0.039(2) Uani 1 1 d . . .
H10A H 0.5206 0.2491 0.2762 0.046 Uiso 1 1 calc R . .
H10B H 0.5479 0.3342 0.3117 0.046 Uiso 1 1 calc R . .
C11 C 0.5857(4) 0.3096(8) 0.2397(4) 0.054(3) Uani 1 1 d . . .
H11A H 0.6107 0.2614 0.2558 0.065 Uiso 1 1 calc R . .
H11B H 0.5745 0.2853 0.2033 0.065 Uiso 1 1 calc R . .
C12 C 0.6147(4) 0.4045(8) 0.2329(4) 0.051(3) Uani 1 1 d . . .
H12A H 0.5918 0.4506 0.2129 0.076 Uiso 1 1 calc R . .
H12B H 0.6469 0.3932 0.2129 0.076 Uiso 1 1 calc R . .
H12C H 0.6242 0.4316 0.2686 0.076 Uiso 1 1 calc R . .
C13 C 0.4495(4) 0.4008(7) 0.3378(4) 0.042(2) Uani 1 1 d . . .
H13A H 0.4139 0.3986 0.3532 0.051 Uiso 1 1 calc R . .
H13B H 0.4701 0.3456 0.3534 0.051 Uiso 1 1 calc R . .
C14 C 0.4762(5) 0.4947(7) 0.3561(4) 0.051(3) Uani 1 1 d . . .
H14A H 0.4518 0.5501 0.3491 0.061 Uiso 1 1 calc R . .
H14B H 0.5083 0.5054 0.3350 0.061 Uiso 1 1 calc R . .
C15 C 0.4917(5) 0.4906(8) 0.4171(4) 0.064(3) Uani 1 1 d . . .
H15A H 0.5022 0.5568 0.4292 0.077 Uiso 1 1 calc R . .
H15B H 0.4601 0.4715 0.4372 0.077 Uiso 1 1 calc R . .
C16 C 0.5360(5) 0.4211(7) 0.4317(4) 0.058(3) Uani 1 1 d . . .
H16A H 0.5259 0.3550 0.4205 0.086 Uiso 1 1 calc R . .
H16B H 0.5430 0.4224 0.4709 0.086 Uiso 1 1 calc R . .
H16C H 0.5680 0.4408 0.4133 0.086 Uiso 1 1 calc R . .
C17 C 0.4123(3) 0.4672(6) 0.2495(3) 0.0308(19) Uani 1 1 d . . .
H17A H 0.4134 0.4572 0.2100 0.037 Uiso 1 1 calc R . .
H17B H 0.4309 0.5292 0.2579 0.037 Uiso 1 1 calc R . .
C18 C 0.3544(4) 0.4794(7) 0.2641(4) 0.044(2) Uani 1 1 d . . .
H18A H 0.3345 0.4193 0.2546 0.053 Uiso 1 1 calc R . .
H18B H 0.3521 0.4904 0.3035 0.053 Uiso 1 1 calc R . .
C19 C 0.3305(4) 0.5654(8) 0.2333(6) 0.072(4) Uani 1 1 d . . .
H19A H 0.3344 0.5547 0.1940 0.087 Uiso 1 1 calc R . .
H19B H 0.3505 0.6251 0.2435 0.087 Uiso 1 1 calc R . .
C20 C 0.2718(4) 0.5815(9) 0.2443(6) 0.077(4) Uani 1 1 d . . .
H20A H 0.2511 0.5256 0.2307 0.115 Uiso 1 1 calc R . .
H20B H 0.2594 0.6409 0.2259 0.115 Uiso 1 1 calc R . .
H20C H 0.2673 0.5881 0.2833 0.115 Uiso 1 1 calc R . .
C21 C 0.4161(4) 0.2870(6) 0.2688(4) 0.037(2) Uani 1 1 d . . .
H21A H 0.3804 0.2911 0.2838 0.045 Uiso 1 1 calc R . .
H21B H 0.4363 0.2375 0.2901 0.045 Uiso 1 1 calc R . .
C22 C 0.4102(4) 0.2511(7) 0.2105(4) 0.043(2) Uani 1 1 d . . .
H22A H 0.3942 0.3030 0.1874 0.051 Uiso 1 1 calc R . .
H22B H 0.4455 0.2354 0.1967 0.051 Uiso 1 1 calc R . .
C23 C 0.3752(6) 0.1605(8) 0.2077(5) 0.081(4) Uani 1 1 d . . .
H23A H 0.3893 0.1118 0.2339 0.097 Uiso 1 1 calc R . .
H23B H 0.3391 0.1784 0.2185 0.097 Uiso 1 1 calc R . .
C24 C 0.3717(5) 0.1149(8) 0.1523(5) 0.076(4) Uani 1 1 d . . .
H24A H 0.3589 0.1633 0.1258 0.114 Uiso 1 1 calc R . .
H24B H 0.3471 0.0597 0.1525 0.114 Uiso 1 1 calc R . .
H24C H 0.4068 0.0919 0.1426 0.114 Uiso 1 1 calc R . .
C25 C 0.0875(3) 0.2645(6) 0.2747(3) 0.0258(18) Uani 1 1 d . . .
H25A H 0.1164 0.2611 0.3027 0.031 Uiso 1 1 calc R . .
H25B H 0.0591 0.3057 0.2893 0.031 Uiso 1 1 calc R . .
C26 C 0.1086(3) 0.3150(6) 0.2250(3) 0.0319(19) Uani 1 1 d . . .
H26A H 0.0829 0.3073 0.1942 0.038 Uiso 1 1 calc R . .
H26B H 0.1423 0.2840 0.2151 0.038 Uiso 1 1 calc R . .
C27 C 0.1179(3) 0.4234(6) 0.2359(3) 0.034(2) Uani 1 1 d . . .
H27A H 0.0834 0.4552 0.2412 0.041 Uiso 1 1 calc R . .
H27B H 0.1335 0.4531 0.2036 0.041 Uiso 1 1 calc R . .
C28 C 0.1544(3) 0.4444(7) 0.2852(4) 0.041(2) Uani 1 1 d . . .
H28A H 0.1369 0.4242 0.3181 0.061 Uiso 1 1 calc R . .
H28B H 0.1620 0.5143 0.2870 0.061 Uiso 1 1 calc R . .
H28C H 0.1875 0.4080 0.2820 0.061 Uiso 1 1 calc R . .
C29 C 0.1057(3) 0.0990(6) 0.2385(3) 0.0270(18) Uani 1 1 d . . .
H29A H 0.1121 0.1272 0.2024 0.032 Uiso 1 1 calc R . .
H29B H 0.0900 0.0336 0.2326 0.032 Uiso 1 1 calc R . .
C30 C 0.1590(3) 0.0866(7) 0.2685(3) 0.032(2) Uani 1 1 d . . .
H30A H 0.1739 0.1515 0.2776 0.039 Uiso 1 1 calc R . .
H30B H 0.1539 0.0511 0.3028 0.039 Uiso 1 1 calc R . .
C31 C 0.1972(3) 0.0311(7) 0.2345(3) 0.034(2) Uani 1 1 d . . .
H31A H 0.1841 -0.0364 0.2294 0.041 Uiso 1 1 calc R . .
H31B H 0.1982 0.0619 0.1983 0.041 Uiso 1 1 calc R . .
C32 C 0.2524(4) 0.0280(9) 0.2591(4) 0.056(3) Uani 1 1 d . . .
H32A H 0.2662 0.0945 0.2629 0.085 Uiso 1 1 calc R . .
H32B H 0.2753 -0.0097 0.2356 0.085 Uiso 1 1 calc R . .
H32C H 0.2518 -0.0029 0.2948 0.085 Uiso 1 1 calc R . .
C33 C 0.0531(3) 0.1236(7) 0.3215(3) 0.032(2) Uani 1 1 d . . .
H33A H 0.0867 0.1209 0.3433 0.038 Uiso 1 1 calc R . .
H33B H 0.0300 0.1716 0.3390 0.038 Uiso 1 1 calc R . .
C34 C 0.0276(4) 0.0273(8) 0.3246(4) 0.048(3) Uani 1 1 d . . .
H34A H 0.0483 -0.0212 0.3046 0.058 Uiso 1 1 calc R . .
H34B H -0.0084 0.0304 0.3075 0.058 Uiso 1 1 calc R . .
C35 C 0.0238(4) -0.0053(9) 0.3851(5) 0.064(3) Uani 1 1 d . . .
H35A H 0.0596 -0.0230 0.3995 0.077 Uiso 1 1 calc R . .
H35B H 0.0108 0.0498 0.4067 0.077 Uiso 1 1 calc R . .
C36 C -0.0110(5) -0.0869(9) 0.3905(5) 0.076(4) Uani 1 1 d . . .
H36A H -0.0472 -0.0674 0.3803 0.114 Uiso 1 1 calc R . .
H36B H -0.0096 -0.1094 0.4281 0.114 Uiso 1 1 calc R . .
H36C H 0.0001 -0.1398 0.3668 0.114 Uiso 1 1 calc R . .
C37 C 0.0161(3) 0.1642(6) 0.2292(3) 0.0251(17) Uani 1 1 d . . .
H37A H 0.0258 0.1909 0.1937 0.030 Uiso 1 1 calc R . .
H37B H 0.0041 0.0962 0.2231 0.030 Uiso 1 1 calc R . .
C38 C -0.0301(3) 0.2226(6) 0.2494(3) 0.0281(18) Uani 1 1 d . . .
H38A H -0.0201 0.2922 0.2524 0.034 Uiso 1 1 calc R . .
H38B H -0.0394 0.1992 0.2857 0.034 Uiso 1 1 calc R . .
C39 C -0.0779(3) 0.2117(6) 0.2102(3) 0.031(2) Uani 1 1 d . . .
H39A H -0.0682 0.2358 0.1741 0.038 Uiso 1 1 calc R . .
H39B H -0.0867 0.1416 0.2065 0.038 Uiso 1 1 calc R . .
C40 C -0.1269(4) 0.2664(9) 0.2278(4) 0.060(3) Uani 1 1 d . . .
H40A H -0.1368 0.2431 0.2635 0.090 Uiso 1 1 calc R . .
H40B H -0.1562 0.2550 0.2016 0.090 Uiso 1 1 calc R . .
H40C H -0.1191 0.3363 0.2297 0.090 Uiso 1 1 calc R . .
C41 C 0.2388(3) 0.3861(6) 1.0357(3) 0.0297(19) Uani 1 1 d . . .
H41A H 0.2721 0.3561 1.0240 0.036 Uiso 1 1 calc R . .
H41B H 0.2484 0.4369 1.0627 0.036 Uiso 1 1 calc R . .
C42 C 0.2067(3) 0.3081(7) 1.0636(4) 0.039(2) Uani 1 1 d . . .
H42A H 0.1728 0.3362 1.0750 0.047 Uiso 1 1 calc R . .
H42B H 0.1986 0.2544 1.0378 0.047 Uiso 1 1 calc R . .
C43 C 0.2371(3) 0.2684(7) 1.1124(4) 0.042(2) Uani 1 1 d . . .
H43A H 0.2710 0.2412 1.1002 0.050 Uiso 1 1 calc R . .
H43B H 0.2166 0.2140 1.1274 0.050 Uiso 1 1 calc R . .
C44 C 0.2495(4) 0.3407(7) 1.1575(4) 0.044(2) Uani 1 1 d . . .
H44A H 0.2738 0.3906 1.1447 0.067 Uiso 1 1 calc R . .
H44B H 0.2660 0.3065 1.1886 0.067 Uiso 1 1 calc R . .
H44C H 0.2166 0.3717 1.1685 0.067 Uiso 1 1 calc R . .
C45 C 0.2012(3) 0.3629(7) 0.9414(4) 0.036(2) Uani 1 1 d . . .
H45A H 0.1798 0.3957 0.9125 0.043 Uiso 1 1 calc R . .
H45B H 0.1796 0.3092 0.9556 0.043 Uiso 1 1 calc R . .
C46 C 0.2506(3) 0.3187(6) 0.9162(3) 0.032(2) Uani 1 1 d . . .
H46A H 0.2686 0.3691 0.8949 0.039 Uiso 1 1 calc R . .
H46B H 0.2756 0.2962 0.9453 0.039 Uiso 1 1 calc R . .
C47 C 0.2351(3) 0.2330(7) 0.8795(4) 0.036(2) Uani 1 1 d . . .
H47A H 0.2183 0.1819 0.9013 0.044 Uiso 1 1 calc R . .
H47B H 0.2088 0.2553 0.8516 0.044 Uiso 1 1 calc R . .
C48 C 0.2824(3) 0.1900(7) 0.8521(4) 0.045(3) Uani 1 1 d . . .
H48A H 0.2959 0.2372 0.8262 0.067 Uiso 1 1 calc R . .
H48B H 0.2717 0.1303 0.8330 0.067 Uiso 1 1 calc R . .
H48C H 0.3102 0.1749 0.8794 0.067 Uiso 1 1 calc R . .
C49 C 0.1586(3) 0.4783(7) 1.0007(4) 0.035(2) Uani 1 1 d . . .
H49A H 0.1445 0.5159 0.9692 0.043 Uiso 1 1 calc R . .
H49B H 0.1338 0.4239 1.0069 0.043 Uiso 1 1 calc R . .
C50 C 0.1601(3) 0.5442(6) 1.0502(4) 0.035(2) Uani 1 1 d . . .
H50A H 0.1705 0.5057 1.0827 0.042 Uiso 1 1 calc R . .
H50B H 0.1868 0.5960 1.0457 0.042 Uiso 1 1 calc R . .
C51 C 0.1067(4) 0.5897(7) 1.0578(4) 0.041(2) Uani 1 1 d . . .
H51A H 0.0794 0.5379 1.0564 0.049 Uiso 1 1 calc R . .
H51B H 0.0988 0.6351 1.0274 0.049 Uiso 1 1 calc R . .
C52 C 0.1032(4) 0.6446(7) 1.1107(4) 0.045(2) Uani 1 1 d . . .
H52A H 0.1058 0.5985 1.1409 0.068 Uiso 1 1 calc R . .
H52B H 0.0694 0.6792 1.1114 0.068 Uiso 1 1 calc R . .
H52C H 0.1323 0.6917 1.1140 0.068 Uiso 1 1 calc R . .
C53 C 0.2505(3) 0.5147(6) 0.9694(3) 0.0298(19) Uani 1 1 d . . .
H53A H 0.2575 0.5588 1.0005 0.036 Uiso 1 1 calc R . .
H53B H 0.2845 0.4831 0.9611 0.036 Uiso 1 1 calc R . .
C54 C 0.2332(3) 0.5757(6) 0.9214(3) 0.033(2) Uani 1 1 d . . .
H54A H 0.2033 0.6181 0.9311 0.039 Uiso 1 1 calc R . .
H54B H 0.2213 0.5331 0.8911 0.039 Uiso 1 1 calc R . .
C55 C 0.2801(3) 0.6387(7) 0.9042(4) 0.039(2) Uani 1 1 d . . .
H55A H 0.2942 0.6751 0.9361 0.047 Uiso 1 1 calc R . .
H55B H 0.3086 0.5951 0.8920 0.047 Uiso 1 1 calc R . .
C56 C 0.2665(4) 0.7116(8) 0.8588(4) 0.052(3) Uani 1 1 d . . .
H56A H 0.2528 0.6764 0.8268 0.077 Uiso 1 1 calc R . .
H56B H 0.2984 0.7478 0.8497 0.077 Uiso 1 1 calc R . .
H56C H 0.2395 0.7572 0.8709 0.077 Uiso 1 1 calc R . .
O29 O 0.7650(6) 0.2535(8) 0.9773(4) 0.138(6) Uani 1 1 d . . .
N6 N 0.7313(3) 0.1959(6) 0.8964(3) 0.0421(19) Uani 1 1 d . . .
C57 C 0.7258(9) 0.2501(12) 0.9382(8) 0.144(9) Uani 1 1 d . . .
H57 H 0.6946 0.2876 0.9418 0.172 Uiso 1 1 calc R . .
C58 C 0.7749(5) 0.1381(11) 0.8847(6) 0.095(5) Uani 1 1 d . . .
H58A H 0.8031 0.1485 0.9124 0.142 Uiso 1 1 calc R . .
H58B H 0.7878 0.1559 0.8492 0.142 Uiso 1 1 calc R . .
H58C H 0.7645 0.0693 0.8845 0.142 Uiso 1 1 calc R . .
C59 C 0.6880(5) 0.1937(12) 0.8560(7) 0.118(6) Uani 1 1 d . . .
H59A H 0.6697 0.1309 0.8578 0.176 Uiso 1 1 calc R . .
H59B H 0.7021 0.2022 0.8199 0.176 Uiso 1 1 calc R . .
H59C H 0.6631 0.2464 0.8632 0.176 Uiso 1 1 calc R . .
O30 O 0.2166(8) 0.9456(19) 0.9208(10) 0.123(8) Uiso 0.50 1 d PD A 1
N7 N 0.2928(8) 1.0203(16) 0.9705(9) 0.050(8) Uiso 0.50 1 d PD A 1
C60 C 0.2622(8) 0.9428(16) 0.9461(9) 0.042(6) Uiso 0.50 1 d PD A 1
C61 C 0.2479(11) 1.069(2) 1.0006(12) 0.094(9) Uiso 0.50 1 d PD A 1
C62 C 0.3370(12) 1.000(3) 1.0098(13) 0.125(12) Uiso 0.50 1 d PD A 1
O30' O 0.3601(7) 0.9554(13) 0.9173(7) 0.088(5) Uiso 0.50 1 d PD B 2
N7' N 0.2882(8) 1.0016(19) 0.9786(10) 0.069(10) Uiso 0.50 1 d PD B 2
C60' C 0.3451(8) 1.0117(16) 0.9578(8) 0.058(6) Uiso 0.50 1 d PD B 2
C61' C 0.253(2) 0.959(4) 0.935(2) 0.17(2) Uiso 0.50 1 d PD B 2
C62' C 0.2834(9) 1.0828(16) 1.0178(9) 0.058(6) Uiso 0.50 1 d PD B 2

loop_
_atom_site_aniso_label
_atom_site_aniso_U_11
_atom_site_aniso_U_22
_atom_site_aniso_U_33
_atom_site_aniso_U_23
_atom_site_aniso_U_13
_atom_site_aniso_U_12
Mo1 0.0148(3) 0.0235(4) 0.0237(4) -0.0040(3) 0.0013(3) -0.0056(3)
Mo2 0.0162(3) 0.0225(3) 0.0199(3) -0.0032(3) 0.0025(3) -0.0031(3)
Mo3 0.0140(3) 0.0302(4) 0.0232(3) -0.0039(3) 0.0043(3) -0.0067(3)
Mo4 0.0205(3) 0.0246(4) 0.0145(3) 0.0019(3) -0.0006(3) -0.0097(3)
Mo5 0.0212(3) 0.0263(4) 0.0125(3) 0.0027(3) -0.0013(3) -0.0084(3)
Mo6 0.0219(3) 0.0309(4) 0.0124(3) 0.0005(3) 0.0000(3) -0.0131(3)
Mn1 0.0123(7) 0.0181(8) 0.0178(8) -0.0013(6) 0.0018(6) -0.0030(6)
Mn2 0.0147(7) 0.0193(8) 0.0109(7) 0.0004(6) 0.0007(6) -0.0057(6)
O1 0.011(2) 0.033(3) 0.027(3) -0.002(2) 0.003(2) -0.002(2)
O2 0.020(3) 0.035(3) 0.028(3) -0.003(3) -0.001(2) -0.003(2)
O3 0.027(3) 0.034(3) 0.036(3) 0.000(3) 0.004(3) -0.014(3)
O4 0.016(3) 0.023(3) 0.029(3) 0.006(2) 0.001(2) -0.003(2)
O5 0.018(3) 0.017(3) 0.023(3) 0.000(2) -0.001(2) 0.003(2)
O6 0.025(3) 0.025(3) 0.022(3) -0.007(2) -0.002(2) -0.008(2)
O7 0.014(2) 0.017(3) 0.022(3) -0.001(2) 0.001(2) 0.001(2)
O8 0.016(2) 0.019(3) 0.024(3) 0.004(2) 0.000(2) -0.003(2)
O9 0.026(3) 0.035(3) 0.025(3) -0.011(3) 0.001(2) 0.001(2)
O10 0.020(3) 0.027(3) 0.020(3) -0.002(2) 0.004(2) -0.005(2)
O11 0.019(3) 0.039(3) 0.028(3) -0.004(3) 0.004(2) -0.012(2)
O12 0.019(3) 0.043(4) 0.028(3) -0.008(3) 0.001(2) -0.003(2)
O13 0.038(3) 0.024(3) 0.030(3) 0.002(2) -0.003(3) -0.013(3)
O14 0.025(3) 0.040(3) 0.017(3) 0.007(2) 0.001(2) -0.007(3)
O15 0.023(3) 0.019(3) 0.026(3) 0.002(2) -0.001(2) -0.005(2)
O16 0.016(2) 0.020(3) 0.017(3) -0.001(2) -0.002(2) 0.000(2)
O17 0.035(3) 0.029(3) 0.015(3) 0.004(2) 0.002(2) -0.012(2)
O18 0.025(3) 0.038(3) 0.024(3) -0.006(3) -0.004(2) -0.006(3)
O19 0.022(3) 0.032(3) 0.013(2) -0.003(2) 0.003(2) -0.008(2)
O20 0.020(3) 0.026(3) 0.013(2) -0.002(2) 0.004(2) -0.007(2)
O21 0.028(3) 0.048(4) 0.024(3) 0.000(3) -0.007(2) -0.011(3)
O22 0.019(3) 0.030(3) 0.011(2) 0.001(2) 0.000(2) -0.010(2)
O23 0.039(3) 0.033(3) 0.023(3) -0.001(2) 0.005(2) -0.017(3)
O24 0.019(3) 0.024(3) 0.013(2) -0.004(2) 0.000(2) -0.002(2)
O25 0.029(7) 0.050(9) 0.087(11) 0.015(8) 0.024(7) -0.001(6)
O26 0.046(8) 0.052(9) 0.066(10) -0.003(8) 0.017(7) 0.018(7)
O27 0.081(11) 0.040(8) 0.036(8) 0.013(6) -0.001(7) 0.000(7)
O28 0.043(8) 0.056(9) 0.071(10) 0.027(8) 0.006(7) 0.024(7)
N1 0.034(4) 0.017(4) 0.043(5) 0.004(3) -0.003(4) 0.003(3)
N2 0.027(4) 0.034(4) 0.040(4) -0.006(4) 0.012(3) 0.002(3)
N3 0.035(4) 0.027(4) 0.032(4) 0.005(3) 0.010(3) -0.003(3)
N4 0.018(3) 0.036(4) 0.012(3) -0.003(3) 0.000(2) 0.005(3)
N5 0.013(3) 0.039(4) 0.034(4) -0.015(3) -0.004(3) 0.004(3)
C1 0.022(4) 0.019(4) 0.026(4) 0.001(3) -0.002(3) 0.000(3)
C2 0.021(4) 0.024(4) 0.020(4) 0.005(3) -0.008(3) 0.000(3)
C3 0.022(4) 0.021(4) 0.029(4) 0.002(3) -0.001(3) -0.004(3)
C4 0.019(4) 0.022(4) 0.026(4) 0.001(3) -0.003(3) 0.010(3)
C5 0.022(4) 0.025(4) 0.023(4) -0.005(3) 0.005(3) -0.001(3)
C6 0.018(4) 0.032(4) 0.014(4) -0.003(3) 0.007(3) 0.000(3)
C7 0.019(4) 0.020(4) 0.029(4) -0.003(3) 0.005(3) 0.000(3)
C8 0.015(4) 0.032(4) 0.021(4) 0.002(3) 0.001(3) -0.001(3)
C9 0.029(4) 0.035(5) 0.036(5) 0.010(4) 0.007(4) 0.005(4)
C10 0.040(5) 0.035(5) 0.041(5) 0.016(4) 0.001(4) 0.006(4)
C11 0.051(6) 0.049(6) 0.064(7) 0.015(5) 0.005(5) 0.020(5)
C12 0.030(5) 0.069(7) 0.053(6) -0.001(6) -0.003(4) 0.002(5)
C13 0.055(6) 0.038(5) 0.034(5) -0.001(4) 0.014(4) -0.002(5)
C14 0.085(8) 0.031(5) 0.038(6) 0.001(4) 0.010(5) 0.006(5)
C15 0.099(9) 0.047(7) 0.046(7) -0.017(5) 0.012(6) -0.006(6)
C16 0.104(9) 0.036(6) 0.032(5) -0.001(5) -0.003(6) -0.017(6)
C17 0.030(5) 0.024(4) 0.038(5) 0.003(4) 0.004(4) 0.003(4)
C18 0.042(5) 0.035(5) 0.056(6) -0.001(5) 0.013(5) 0.001(4)
C19 0.036(6) 0.040(6) 0.143(12) 0.023(7) 0.026(7) 0.010(5)
C20 0.041(6) 0.056(7) 0.134(12) 0.002(8) 0.020(7) 0.012(6)
C21 0.051(6) 0.021(4) 0.040(5) 0.007(4) 0.000(4) -0.009(4)
C22 0.045(6) 0.037(5) 0.045(6) -0.004(4) -0.014(5) 0.007(4)
C23 0.131(12) 0.033(6) 0.077(9) -0.003(6) -0.025(8) -0.016(7)
C24 0.114(11) 0.032(6) 0.079(9) -0.007(6) -0.047(8) 0.007(6)
C25 0.022(4) 0.032(5) 0.023(4) -0.008(4) -0.003(3) 0.007(3)
C26 0.035(5) 0.034(5) 0.026(4) -0.003(4) 0.000(4) 0.000(4)
C27 0.036(5) 0.032(5) 0.036(5) 0.001(4) 0.006(4) 0.006(4)
C28 0.035(5) 0.038(5) 0.049(6) -0.004(5) 0.005(4) -0.002(4)
C29 0.025(4) 0.034(5) 0.022(4) -0.002(4) -0.002(3) 0.007(4)
C30 0.024(4) 0.045(5) 0.028(4) -0.016(4) -0.006(3) 0.013(4)
C31 0.028(4) 0.045(5) 0.029(5) -0.005(4) 0.003(4) 0.008(4)
C32 0.038(6) 0.083(8) 0.049(6) -0.003(6) 0.008(5) 0.018(6)
C33 0.027(4) 0.049(6) 0.020(4) 0.006(4) 0.003(3) 0.007(4)
C34 0.043(6) 0.063(7) 0.038(5) 0.017(5) -0.010(4) -0.015(5)
C35 0.042(6) 0.063(7) 0.090(9) 0.029(7) 0.025(6) 0.006(6)
C36 0.092(10) 0.053(7) 0.082(9) -0.012(7) -0.015(7) 0.001(7)
C37 0.020(4) 0.034(5) 0.020(4) -0.001(3) -0.005(3) 0.001(3)
C38 0.023(4) 0.035(5) 0.026(4) -0.006(4) -0.005(3) 0.005(4)
C39 0.022(4) 0.041(5) 0.031(5) -0.005(4) -0.009(4) 0.006(4)
C40 0.033(5) 0.090(9) 0.055(7) -0.040(6) -0.016(5) 0.022(6)
C41 0.018(4) 0.034(5) 0.037(5) -0.010(4) 0.004(3) 0.003(3)
C42 0.020(4) 0.039(5) 0.059(6) -0.009(5) 0.005(4) -0.005(4)
C43 0.024(5) 0.044(6) 0.059(6) 0.007(5) 0.014(4) -0.012(4)
C44 0.034(5) 0.054(6) 0.047(6) -0.006(5) 0.016(4) -0.012(5)
C45 0.012(4) 0.051(6) 0.046(5) -0.018(5) -0.003(4) 0.000(4)
C46 0.021(4) 0.040(5) 0.036(5) -0.018(4) 0.002(4) -0.002(4)
C47 0.021(4) 0.045(5) 0.043(5) -0.019(4) -0.002(4) -0.002(4)
C48 0.027(5) 0.059(6) 0.048(6) -0.033(5) -0.002(4) -0.003(4)
C49 0.018(4) 0.042(5) 0.046(5) -0.010(4) 0.000(4) 0.008(4)
C50 0.022(4) 0.038(5) 0.045(5) -0.012(4) 0.003(4) 0.005(4)
C51 0.043(5) 0.040(5) 0.040(5) -0.002(4) 0.011(4) 0.012(4)
C52 0.050(6) 0.039(5) 0.048(6) -0.004(5) 0.019(5) 0.018(5)
C53 0.016(4) 0.036(5) 0.038(5) -0.014(4) -0.002(3) -0.003(3)
C54 0.019(4) 0.040(5) 0.039(5) -0.012(4) -0.007(4) 0.002(4)
C55 0.032(5) 0.043(6) 0.042(5) 0.004(4) -0.005(4) 0.010(4)
C56 0.043(6) 0.053(7) 0.058(7) 0.010(5) -0.006(5) 0.010(5)
O29 0.273(17) 0.087(8) 0.055(6) -0.029(6) 0.009(8) -0.070(9)
N6 0.030(4) 0.044(5) 0.053(5) -0.007(4) 0.002(4) 0.007(4)
C57 0.24(3) 0.081(12) 0.115(15) -0.046(11) 0.110(16) -0.064(14)
C58 0.082(10) 0.094(11) 0.107(12) -0.019(9) -0.007(8) 0.036(9)
C59 0.075(10) 0.115(14) 0.160(16) 0.015(12) -0.046(10) 0.006(9)

loop_
_atom_type_symbol
_atom_type_description
_atom_type_scat_dispersion_real
_atom_type_scat_dispersion_imag
_atom_type_scat_source
Mo Mo -1.6832 0.6857 'International Tables Vol C Tables 4.2.6.8 and 6.1.1.4'
Mn Mn 0.3368 0.7283 'International Tables Vol C Tables 4.2.6.8 and 6.1.1.4'
O O 0.0106 0.0060 'International Tables Vol C Tables 4.2.6.8 and 6.1.1.4'
N N 0.0061 0.0033 'International Tables Vol C Tables 4.2.6.8 and 6.1.1.4'
C C 0.0033 0.0016 'International Tables Vol C Tables 4.2.6.8 and 6.1.1.4'
H H 0.0000 0.0000 'International Tables Vol C Tables 4.2.6.8 and 6.1.1.4'

loop_
_geom_angle_atom_site_label_1
_geom_angle_atom_site_label_2
_geom_angle_atom_site_label_3
_geom_angle
_geom_angle_site_symmetry_1
_geom_angle_site_symmetry_3
_geom_angle_publ_flag
O3 Mo1 O2 106.2(3) . . ?
O3 Mo1 O4 100.5(2) . . ?
O2 Mo1 O4 102.0(2) . . ?
O3 Mo1 O1 103.0(2) . . ?
O2 Mo1 O1 98.3(2) . . ?
O4 Mo1 O1 143.1(2) . . ?
O3 Mo1 O8 93.9(2) . . ?
O2 Mo1 O8 159.0(2) . . ?
O4 Mo1 O8 79.82(19) . . ?
O1 Mo1 O8 70.56(18) . . ?
O3 Mo1 O5 163.7(2) . . ?
O2 Mo1 O5 89.0(2) . . ?
O4 Mo1 O5 69.98(18) . . ?
O1 Mo1 O5 79.95(18) . . ?
O8 Mo1 O5 71.77(16) . . ?
O6 Mo2 O9 105.9(2) . . ?
O6 Mo2 O4 101.5(2) . . ?
O9 Mo2 O4 99.3(2) . . ?
O6 Mo2 O10 99.5(2) . . ?
O9 Mo2 O10 101.2(2) . . ?
O4 Mo2 O10 145.3(2) . . ?
O6 Mo2 O5 95.4(2) . . ?
O9 Mo2 O5 158.3(2) . . ?
O4 Mo2 O5 71.48(19) . . ?
O10 Mo2 O5 79.26(18) . . ?
O6 Mo2 O7 163.5(2) . . ?
O9 Mo2 O7 89.9(2) . . ?
O4 Mo2 O7 79.99(19) . . ?
O10 Mo2 O7 72.33(18) . . ?
O5 Mo2 O7 69.38(16) . . ?
O11 Mo3 O12 105.3(3) . . ?
O11 Mo3 O1 102.9(2) . . ?
O12 Mo3 O1 97.2(2) . . ?
O11 Mo3 O10 100.6(2) . 3_665 ?
O12 Mo3 O10 101.1(2) . 3_665 ?
O1 Mo3 O10 145.0(2) . 3_665 ?
O11 Mo3 O8 93.5(2) . . ?
O12 Mo3 O8 159.9(2) . . ?
O1 Mo3 O8 71.23(18) . . ?
O10 Mo3 O8 81.91(18) 3_665 . ?
O11 Mo3 O7 163.9(2) . 3_665 ?
O12 Mo3 O7 89.9(2) . 3_665 ?
O1 Mo3 O7 79.72(18) . 3_665 ?
O10 Mo3 O7 70.81(18) 3_665 3_665 ?
O8 Mo3 O7 72.17(16) . 3_665 ?
O13 Mo4 O14 105.9(3) . . ?
O13 Mo4 O15 99.3(2) . . ?
O14 Mo4 O15 101.7(2) . . ?
O13 Mo4 O22 102.1(2) . . ?
O14 Mo4 O22 97.2(2) . . ?
O15 Mo4 O22 146.2(2) . . ?
O13 Mo4 O24 92.3(2) . . ?
O14 Mo4 O24 160.8(2) . . ?
O15 Mo4 O24 80.91(18) . . ?
O22 Mo4 O24 72.39(18) . . ?
O13 Mo4 O16 159.9(2) . . ?
O14 Mo4 O16 93.7(2) . . ?
O15 Mo4 O16 71.51(18) . . ?
O22 Mo4 O16 79.61(18) . . ?
O24 Mo4 O16 68.92(16) . . ?
O18 Mo5 O17 105.3(2) . . ?
O18 Mo5 O19 102.7(2) . . ?
O17 Mo5 O19 96.0(2) . . ?
O18 Mo5 O15 101.1(2) . . ?
O17 Mo5 O15 102.4(2) . . ?
O19 Mo5 O15 144.7(2) . . ?
O18 Mo5 O20 92.6(2) . . ?
O17 Mo5 O20 160.1(2) . . ?
O19 Mo5 O20 71.11(18) . . ?
O15 Mo5 O20 82.18(19) . . ?
O18 Mo5 O16 163.1(2) . . ?
O17 Mo5 O16 90.9(2) . . ?
O19 Mo5 O16 79.69(18) . . ?
O15 Mo5 O16 70.23(18) . . ?
O20 Mo5 O16 72.22(16) . . ?
O23 Mo6 O21 106.1(3) . . ?
O23 Mo6 O22 102.5(2) . . ?
O21 Mo6 O22 100.5(2) . . ?
O23 Mo6 O19 96.4(2) . 3_775 ?
O21 Mo6 O19 103.4(2) . 3_775 ?
O22 Mo6 O19 143.91(19) . 3_775 ?
O23 Mo6 O20 159.7(2) . 3_775 ?
O21 Mo6 O20 92.4(2) . 3_775 ?
O22 Mo6 O20 81.88(18) . 3_775 ?
O19 Mo6 O20 70.57(18) 3_775 3_775 ?
O23 Mo6 O24 90.8(2) . . ?
O21 Mo6 O24 162.5(2) . . ?
O22 Mo6 O24 70.85(18) . . ?
O19 Mo6 O24 78.47(18) 3_775 . ?
O20 Mo6 O24 71.65(16) 3_775 . ?
O7 Mn1 O7 180.0(3) . 3_665 ?
O7 Mn1 O5 87.64(19) . . ?
O7 Mn1 O5 92.36(19) 3_665 . ?
O7 Mn1 O5 92.36(19) . 3_665 ?
O7 Mn1 O5 87.64(19) 3_665 3_665 ?
O5 Mn1 O5 180.0(3) . 3_665 ?
O7 Mn1 O8 91.88(19) . . ?
O7 Mn1 O8 88.12(19) 3_665 . ?
O5 Mn1 O8 87.24(19) . . ?
O5 Mn1 O8 92.76(19) 3_665 . ?
O7 Mn1 O8 88.12(19) . 3_665 ?
O7 Mn1 O8 91.88(19) 3_665 3_665 ?
O5 Mn1 O8 92.76(19) . 3_665 ?
O5 Mn1 O8 87.24(19) 3_665 3_665 ?
O8 Mn1 O8 180.0(3) . 3_665 ?
O24 Mn2 O24 180.0(3) . 3_775 ?
O24 Mn2 O16 86.98(19) . . ?
O24 Mn2 O16 93.02(19) 3_775 . ?
O24 Mn2 O16 93.02(19) . 3_775 ?
O24 Mn2 O16 86.98(19) 3_775 3_775 ?
O16 Mn2 O16 180.0(3) . 3_775 ?
O24 Mn2 O20 91.58(19) . . ?
O24 Mn2 O20 88.42(19) 3_775 . ?
O16 Mn2 O20 87.92(18) . . ?
O16 Mn2 O20 92.08(18) 3_775 . ?
O24 Mn2 O20 88.42(19) . 3_775 ?
O24 Mn2 O20 91.58(19) 3_775 3_775 ?
O16 Mn2 O20 92.08(18) . 3_775 ?
O16 Mn2 O20 87.92(18) 3_775 3_775 ?
O20 Mn2 O20 180.00(15) . 3_775 ?
Mo3 O1 Mo1 121.2(3) . . ?
Mo2 O4 Mo1 122.6(3) . . ?
C2 O5 Mn1 116.8(4) . . ?
C2 O5 Mo2 118.4(4) . . ?
Mn1 O5 Mo2 101.02(19) . . ?
C2 O5 Mo1 124.3(4) . . ?
Mn1 O5 Mo1 101.3(2) . . ?
Mo2 O5 Mo1 89.71(16) . . ?
C4 O7 Mn1 117.3(4) . . ?
C4 O7 Mo2 121.0(4) . . ?
Mn1 O7 Mo2 101.96(19) . . ?
C4 O7 Mo3 121.4(4) . 3_665 ?
Mn1 O7 Mo3 100.62(19) . 3_665 ?
Mo2 O7 Mo3 89.33(16) . 3_665 ?
C3 O8 Mn1 114.7(4) . . ?
C3 O8 Mo3 123.2(4) . . ?
Mn1 O8 Mo3 99.07(19) . . ?
C3 O8 Mo1 122.8(4) . . ?
Mn1 O8 Mo1 99.69(19) . . ?
Mo3 O8 Mo1 92.22(16) . . ?
Mo2 O10 Mo3 121.3(3) . 3_665 ?
Mo5 O15 Mo4 123.5(3) . . ?
C6 O16 Mn2 117.3(4) . . ?
C6 O16 Mo4 120.0(4) . . ?
Mn2 O16 Mo4 101.68(19) . . ?
C6 O16 Mo5 122.3(4) . . ?
Mn2 O16 Mo5 100.26(19) . . ?
Mo4 O16 Mo5 90.25(16) . . ?
Mo5 O19 Mo6 120.9(3) . 3_775 ?
C8 O20 Mn2 115.2(4) . . ?
C8 O20 Mo5 123.7(4) . . ?
Mn2 O20 Mo5 99.59(18) . . ?
C8 O20 Mo6 122.1(4) . 3_775 ?
Mn2 O20 Mo6 99.4(2) . 3_775 ?
Mo5 O20 Mo6 91.60(16) . 3_775 ?
Mo6 O22 Mo4 121.7(3) . . ?
C7 O24 Mn2 117.2(4) . . ?
C7 O24 Mo4 121.4(4) . . ?
Mn2 O24 Mo4 102.41(19) . . ?
C7 O24 Mo6 121.0(4) . . ?
Mn2 O24 Mo6 100.5(2) . . ?
Mo4 O24 Mo6 88.99(15) . . ?
O27 N1 O28 128.4(11) . . ?
O27 N1 C1 116.9(9) . . ?
O28 N1 C1 114.6(9) . . ?
O25 N2 O26 123.5(11) . . ?
O25 N2 C5 117.8(9) . . ?
O26 N2 C5 118.2(9) . . ?
C13 N3 C17 111.9(7) . . ?
C13 N3 C21 106.8(6) . . ?
C17 N3 C21 111.7(6) . . ?
C13 N3 C9 110.8(7) . . ?
C17 N3 C9 104.4(6) . . ?
C21 N3 C9 111.3(7) . . ?
C29 N4 C33 111.7(6) . . ?
C29 N4 C37 107.0(5) . . ?
C33 N4 C37 111.0(6) . . ?
C29 N4 C25 110.1(6) . . ?
C33 N4 C25 106.2(6) . . ?
C37 N4 C25 110.9(6) . . ?
C41 N5 C53 106.2(6) . . ?
C41 N5 C45 110.8(6) . . ?
C53 N5 C45 111.1(6) . . ?
C41 N5 C49 111.2(6) . . ?
C53 N5 C49 111.8(6) . . ?
C45 N5 C49 105.9(6) . . ?
N1 C1 C4 109.0(6) . 3_665 ?
N1 C1 C3 104.9(6) . 3_665 ?
C4 C1 C3 113.5(6) 3_665 3_665 ?
N1 C1 C2 103.7(6) . . ?
C4 C1 C2 112.5(6) 3_665 . ?
C3 C1 C2 112.3(6) 3_665 . ?
O5 C2 C1 112.4(5) . . ?
O8 C3 C1 113.3(6) . 3_665 ?
O7 C4 C1 113.6(6) . 3_665 ?
N2 C5 C6 106.0(6) . . ?
N2 C5 C7 105.9(6) . 3_775 ?
C6 C5 C7 112.4(6) . 3_775 ?
N2 C5 C8 106.2(6) . 3_775 ?
C6 C5 C8 112.8(6) . 3_775 ?
C7 C5 C8 112.9(6) 3_775 3_775 ?
O16 C6 C5 113.2(6) . . ?
O24 C7 C5 113.4(6) . 3_775 ?
O20 C8 C5 112.7(6) . 3_775 ?
C10 C9 N3 114.2(7) . . ?
C9 C10 C11 110.1(7) . . ?
C12 C11 C10 115.4(9) . . ?
C14 C13 N3 116.4(7) . . ?
C13 C14 C15 110.8(8) . . ?
C16 C15 C14 114.8(9) . . ?
N3 C17 C18 117.3(7) . . ?
C19 C18 C17 109.5(8) . . ?
C18 C19 C20 113.1(9) . . ?
N3 C21 C22 116.3(7) . . ?
C23 C22 C21 110.1(9) . . ?
C24 C23 C22 113.3(11) . . ?
N4 C25 C26 116.1(6) . . ?
C25 C26 C27 110.9(7) . . ?
C26 C27 C28 114.1(7) . . ?
N4 C29 C30 116.1(6) . . ?
C31 C30 C29 110.8(6) . . ?
C32 C31 C30 113.0(7) . . ?
C34 C33 N4 117.7(7) . . ?
C33 C34 C35 110.3(8) . . ?
C36 C35 C34 111.7(11) . . ?
C38 C37 N4 116.0(6) . . ?
C37 C38 C39 109.8(6) . . ?
C40 C39 C38 113.6(7) . . ?
C42 C41 N5 116.7(6) . . ?
C43 C42 C41 110.6(7) . . ?
C42 C43 C44 116.0(8) . . ?
N5 C45 C46 115.2(6) . . ?
C47 C46 C45 110.4(6) . . ?
C48 C47 C46 112.1(7) . . ?
C50 C49 N5 114.2(6) . . ?
C51 C50 C49 110.4(7) . . ?
C50 C51 C52 113.1(8) . . ?
C54 C53 N5 116.7(6) . . ?
C53 C54 C55 109.0(6) . . ?
C56 C55 C54 114.4(7) . . ?
C57 N6 C58 127.0(15) . . ?
C57 N6 C59 117.6(15) . . ?
C58 N6 C59 115.3(11) . . ?
N6 C57 O29 120(2) . . ?
C60 N7 C62 121(2) . . ?
C60 N7 C61 98(2) . . ?
C62 N7 C61 109(2) . . ?
O30 C60 N7 130(2) . . ?
C62' N7' C61' 135(3) . . ?
C62' N7' C60' 104.3(18) . . ?
C61' N7' C60' 109(3) . . ?
O30' C60' N7' 119.3(18) . . ?

loop_
_geom_bond_atom_site_label_1
_geom_bond_atom_site_label_2
_geom_bond_distance
_geom_bond_site_symmetry_2
_geom_bond_publ_flag
Mo1 O3 1.705(5) . ?
Mo1 O2 1.712(5) . ?
Mo1 O4 1.929(5) . ?
Mo1 O1 1.938(5) . ?
Mo1 O8 2.351(5) . ?
Mo1 O5 2.427(5) . ?
Mo2 O6 1.705(5) . ?
Mo2 O9 1.713(5) . ?
Mo2 O4 1.924(5) . ?
Mo2 O10 1.934(5) . ?
Mo2 O5 2.365(5) . ?
Mo2 O7 2.366(5) . ?
Mo3 O11 1.700(5) . ?
Mo3 O12 1.711(5) . ?
Mo3 O1 1.932(5) . ?
Mo3 O10 1.935(5) 3_665 ?
Mo3 O8 2.326(5) . ?
Mo3 O7 2.430(5) 3_665 ?
Mo4 O13 1.702(5) . ?
Mo4 O14 1.707(5) . ?
Mo4 O15 1.930(5) . ?
Mo4 O22 1.940(5) . ?
Mo4 O24 2.360(5) . ?
Mo4 O16 2.366(5) . ?
Mo5 O18 1.710(5) . ?
Mo5 O17 1.716(5) . ?
Mo5 O19 1.920(5) . ?
Mo5 O15 1.924(5) . ?
Mo5 O20 2.328(5) . ?
Mo5 O16 2.425(5) . ?
Mo6 O23 1.708(6) . ?
Mo6 O21 1.711(5) . ?
Mo6 O22 1.914(5) . ?
Mo6 O19 1.930(5) 3_775 ?
Mo6 O20 2.345(5) 3_775 ?
Mo6 O24 2.442(5) . ?
Mn1 O7 1.928(5) . ?
Mn1 O7 1.928(5) 3_665 ?
Mn1 O5 1.960(5) . ?
Mn1 O5 1.960(5) 3_665 ?
Mn1 O8 2.098(5) . ?
Mn1 O8 2.098(5) 3_665 ?
Mn2 O24 1.934(5) . ?
Mn2 O24 1.934(5) 3_775 ?
Mn2 O16 1.951(5) . ?
Mn2 O16 1.951(5) 3_775 ?
Mn2 O20 2.083(5) . ?
Mn2 O20 2.083(5) 3_775 ?
O5 C2 1.453(8) . ?
O7 C4 1.438(8) . ?
O7 Mo3 2.430(5) 3_665 ?
O8 C3 1.425(8) . ?
O10 Mo3 1.935(5) 3_665 ?
O16 C6 1.437(8) . ?
O19 Mo6 1.930(5) 3_775 ?
O20 C8 1.433(9) . ?
O20 Mo6 2.345(5) 3_775 ?
O24 C7 1.440(8) . ?
O25 N2 1.166(13) . ?
O26 N2 1.210(15) . ?
O27 N1 1.163(14) . ?
O28 N1 1.237(14) . ?
N1 C1 1.505(10) . ?
N2 C5 1.510(10) . ?
N3 C13 1.518(11) . ?
N3 C17 1.521(10) . ?
N3 C21 1.524(10) . ?
N3 C9 1.533(10) . ?
N4 C29 1.515(9) . ?
N4 C33 1.515(9) . ?
N4 C37 1.518(9) . ?
N4 C25 1.523(10) . ?
N5 C41 1.522(10) . ?
N5 C53 1.523(10) . ?
N5 C45 1.524(10) . ?
N5 C49 1.528(9) . ?
C1 C4 1.527(10) 3_665 ?
C1 C3 1.541(10) 3_665 ?
C1 C2 1.551(10) . ?
C3 C1 1.541(10) 3_665 ?
C4 C1 1.527(10) 3_665 ?
C5 C6 1.530(10) . ?
C5 C7 1.536(10) 3_775 ?
C5 C8 1.549(10) 3_775 ?
C7 C5 1.536(10) 3_775 ?
C8 C5 1.549(10) 3_775 ?
C9 C10 1.521(11) . ?
C10 C11 1.526(13) . ?
C11 C12 1.507(14) . ?
C13 C14 1.515(13) . ?
C14 C15 1.547(14) . ?
C15 C16 1.505(15) . ?
C17 C18 1.527(11) . ?
C18 C19 1.518(14) . ?
C19 C20 1.535(13) . ?
C21 C22 1.527(12) . ?
C22 C23 1.526(14) . ?
C23 C24 1.505(15) . ?
C25 C26 1.525(11) . ?
C26 C27 1.528(12) . ?
C27 C28 1.529(12) . ?
C29 C30 1.525(10) . ?
C30 C31 1.510(10) . ?
C31 C32 1.504(12) . ?
C33 C34 1.475(13) . ?
C34 C35 1.568(14) . ?
C35 C36 1.433(15) . ?
C37 C38 1.515(10) . ?
C38 C39 1.530(10) . ?
C39 C40 1.525(11) . ?
C41 C42 1.522(12) . ?
C42 C43 1.511(13) . ?
C43 C44 1.518(13) . ?
C45 C46 1.540(10) . ?
C46 C47 1.528(11) . ?
C47 C48 1.514(11) . ?
C49 C50 1.523(11) . ?
C50 C51 1.505(11) . ?
C51 C52 1.517(12) . ?
C53 C54 1.505(12) . ?
C54 C55 1.540(12) . ?
C55 C56 1.534(12) . ?
O29 C57 1.36(2) . ?
N6 C57 1.287(16) . ?
N6 C58 1.395(13) . ?
N6 C59 1.457(14) . ?
O30 C60 1.292(18) . ?
N7 C60 1.437(17) . ?
N7 C62 1.481(19) . ?
N7 C61 1.535(18) . ?
O30' C60' 1.332(16) . ?
N7' C62' 1.485(18) . ?
N7' C61' 1.49(2) . ?
N7' C60' 1.551(18) . ?
